data_7231528
loop_
_publ_author_name
'Behera, Jogendra Nath'
'Tiwari, Ranjay K.'

_publ_section_title
;
 Hybrid materials based on transition Metal-BTC-Benzimidazole: Solvent
 assisted crystallographic and structural switching
;
_journal_name_full CrystEngComm
_journal_paper_doi 10.1039/C8CE01299G
_journal_year 2018
_chemical_formula_moiety 'C25 H15 N3 O13 Zn2, 2(C7 H8 N3), 6(H2 O)'
_chemical_formula_sum 'C39 H43 N9 O19 Zn2'
_chemical_formula_weight 1072.56
_space_group_crystal_system triclinic
_space_group_IT_number 2
_space_group_name_Hall '-P 1'
_space_group_name_H-M_alt 'P -1'
_symmetry_space_group_name_Hall '-P 1'
_symmetry_space_group_name_H-M 'P -1'
_atom_sites_solution_hydrogens mixed
_atom_sites_solution_primary direct
_audit_creation_date 2017-07-19
_audit_creation_method
;
Olex2 1.2-beta
(compiled 2017.03.28 svn.r3405 for OlexSys, GUI svn.r5335)
;
_audit_update_record
;
2017-09-21 deposited with the CCDC.
2018-09-14 downloaded from the CCDC.
;
_cell_angle_alpha 97.411(2)
_cell_angle_beta 102.378(2)
_cell_angle_gamma 105.892(2)
_cell_formula_units_Z 2
_cell_length_a 10.2050(3)
_cell_length_b 14.3969(4)
_cell_length_c 16.5940(4)
_cell_measurement_reflns_used 8753
_cell_measurement_temperature 296(2)
_cell_volume 2244.14(11)
_computing_cell_refinement 'SAINT v8.34A (Bruker, 2013)'
_computing_data_reduction 'SAINT v8.34A (Bruker, 2013)'
_computing_molecular_graphics 'Olex2 (Dolomanov et al., 2009)'
_computing_publication_material 'Olex2 (Dolomanov et al., 2009)'
_computing_structure_refinement 'ShelXL (Sheldrick, 2015)'
_computing_structure_solution 'SIR2004 (Burla et al., 2007)'
_diffrn_ambient_temperature 296.15
_diffrn_measured_fraction_theta_full 0.986
_diffrn_measured_fraction_theta_max 0.987
_diffrn_measurement_device_type 'Bruker APEX-II CCD'
_diffrn_measurement_method '\f and \w scans'
_diffrn_radiation_type MoK\a
_diffrn_radiation_wavelength 0.71073
_diffrn_reflns_av_R_equivalents 0.0390
_diffrn_reflns_av_unetI/netI 0.0359
_diffrn_reflns_Laue_measured_fraction_full 0.986
_diffrn_reflns_Laue_measured_fraction_max 0.987
_diffrn_reflns_limit_h_max 12
_diffrn_reflns_limit_h_min -12
_diffrn_reflns_limit_k_max 17
_diffrn_reflns_limit_k_min -17
_diffrn_reflns_limit_l_max 20
_diffrn_reflns_limit_l_min -20
_diffrn_reflns_number 32668
_diffrn_reflns_point_group_measured_fraction_full 0.986
_diffrn_reflns_point_group_measured_fraction_max 0.987
_diffrn_reflns_theta_full 25.242
_diffrn_reflns_theta_max 25.498
_diffrn_reflns_theta_min 2.416
_diffrn_standards_number 0
_exptl_absorpt_coefficient_mu 1.158
_exptl_absorpt_correction_T_max 0.7457
_exptl_absorpt_correction_T_min 0.6118
_exptl_absorpt_correction_type multi-scan
_exptl_absorpt_process_details
;
SADABS-2014/5 (Bruker,2014/5) was used for absorption correction.
wR2(int) was 0.0667 before and 0.0473 after correction.
The Ratio of minimum to maximum transmission is 0.8204.
The \l/2 correction factor is 0.00150.
;
_exptl_crystal_density_diffrn 1.587
_exptl_crystal_F_000 1104
_refine_diff_density_max 0.479
_refine_diff_density_min -0.538
_refine_diff_density_rms 0.057
_refine_ls_extinction_method none
_refine_ls_goodness_of_fit_ref 1.038
_refine_ls_hydrogen_treatment constr
_refine_ls_matrix_type full
_refine_ls_number_parameters 635
_refine_ls_number_reflns 8250
_refine_ls_number_restraints 24
_refine_ls_restrained_S_all 1.041
_refine_ls_R_factor_all 0.0463
_refine_ls_R_factor_gt 0.0342
_refine_ls_shift/su_max 2.550
_refine_ls_shift/su_mean 0.068
_refine_ls_structure_factor_coef Fsqd
_refine_ls_weighting_details 'w=1/[\s^2^(Fo^2^)+(0.0486P)^2^+0.4726P] where P=(Fo^2^+2Fc^2^)/3'
_refine_ls_weighting_scheme calc
_refine_ls_wR_factor_gt 0.0844
_refine_ls_wR_factor_ref 0.0909
_reflns_Friedel_coverage 0.000
_reflns_number_gt 6691
_reflns_number_total 8250
_reflns_threshold_expression 'I > 2\s(I)'
_cod_data_source_file c8ce01299g2.cif
_cod_data_source_block jnb_rt_2014_znbtc2abi
_cod_original_cell_volume 2244.13(11)
_cod_database_code 7231528
_shelx_shelxl_version_number 2014/7
_shelx_space_group_comment
;
The symmetry employed for this shelxl refinement is uniquely defined
by the following loop, which should always be used as a source of
symmetry information in preference to the above space-group names.
They are only intended as comments.
;
_olex2_refinement_description
;
1. Fixed Uiso
 At 1.2 times of:
  All C(H) groups, All N(H) groups, All N(H,H) groups
 At 1.5 times of:
  All O(H,H) groups
2. Uiso/Uaniso restraints and constraints
Uanis(O7W) \\sim Ueq: with sigma of 0.5 and sigma for terminal atoms of 0.05
Uanis(O3W) \\sim Ueq: with sigma of 0.5 and sigma for terminal atoms of 0.05
Uanis(O6W) \\sim Ueq: with sigma of 0.5 and sigma for terminal atoms of 0.05
Uanis(C35) \\sim Ueq: with sigma of 0.5 and sigma for terminal atoms of 0.05
3.a Free rotating group:
 O5W(H5WA,H5WB,O2W,H2WA,H2WB), O4W(H4WA,H4WB), O3W(H3WA,H3WB), O6W(H6WA,H6WB),
 O7W(H7WA,H7WB)
3.b Rotating group:
 O1W(H1WA,H1WB)
3.c Aromatic/amide H refined with riding coordinates:
 N4(H4A), C4(H4), N2(H2), C2(H2A), C15(H15), C13(H13), N6(H6A), N7(H7),
 C11(H11), C6(H6), C23(H23), N8(H8), C20(H20), C30(H30), C21(H21), C22(H22),
 C27(H27), C29(H29), C28(H28), C37(H37), C34(H34), C36(H36), C35(H35)
3.d X=CH2 refined with riding coordinates:
 N5(H5A,H5B), N3(H3A,H3B), N9(H9A,H9B)
;
_olex2_submission_special_instructions 'No special instructions were received'

loop_
_space_group_symop_operation_xyz
'x, y, z'
'-x, -y, -z'

loop_
_atom_site_label
_atom_site_type_symbol
_atom_site_fract_x
_atom_site_fract_y
_atom_site_fract_z
_atom_site_U_iso_or_equiv
_atom_site_adp_type
_atom_site_occupancy
_atom_site_site_symmetry_order
_atom_site_calc_flag
_atom_site_refinement_flags_posn
_atom_site_refinement_flags_adp
Zn1 Zn 0.80819(3) 0.19952(2) 0.63218(2) 0.02638(9) Uani 1 1 d . .
Zn2 Zn 0.49037(3) 0.40907(2) 0.09416(2) 0.03091(9) Uani 1 1 d . .
O1 O 0.91243(18) 0.28819(13) 0.74194(10) 0.0359(4) Uani 1 1 d . .
O3 O 1.30904(17) 0.38407(14) 1.00448(11) 0.0372(4) Uani 1 1 d . .
O7 O 0.66466(18) 0.22546(14) 0.54763(10) 0.0387(4) Uani 1 1 d . .
O9 O 0.52025(18) 0.36968(13) 0.20477(10) 0.0386(4) Uani 1 1 d . .
O12 O 0.31086(19) -0.06778(13) 0.36460(11) 0.0388(4) Uani 1 1 d . .
O6 O 0.60889(17) 0.36969(14) 1.02414(11) 0.0405(4) Uani 1 1 d . .
O1W O 0.5900(2) 0.55613(14) 0.12650(13) 0.0523(5) Uani 1 1 d . .
H1WA H 0.5314 0.5905 0.1343 0.078 Uiso 1 1 d GR .
H1WB H 0.6297 0.5785 0.0869 0.078 Uiso 1 1 d GR .
O10 O 0.3848(2) 0.23297(16) 0.11714(12) 0.0547(5) Uani 1 1 d . .
O4 O 1.2705(2) 0.43572(18) 1.12437(12) 0.0562(6) Uani 1 1 d . .
O11 O 0.1904(2) -0.06216(14) 0.23844(12) 0.0555(6) Uani 1 1 d . .
O2 O 0.6971(2) 0.2665(2) 0.75308(12) 0.0691(7) Uani 1 1 d . .
O5 O 0.7836(2) 0.4224(2) 1.13971(12) 0.0687(7) Uani 1 1 d . .
O8 O 0.7546(2) 0.35208(15) 0.49138(13) 0.0620(6) Uani 1 1 d . .
N1 N 0.9617(2) 0.17966(15) 0.58345(13) 0.0350(5) Uani 1 1 d . .
N4 N 1.0251(3) 0.43336(18) 0.57950(15) 0.0499(6) Uani 1 1 d . .
H4A H 0.9374 0.4160 0.5528 0.060 Uiso 1 1 calc R .
C4 C 0.9807(2) 0.39474(19) 1.05097(15) 0.0315(5) Uani 1 1 d . .
H4 H 1.0138 0.4161 1.1091 0.038 Uiso 1 1 calc R .
C1 C 0.8828(2) 0.33205(17) 0.87805(14) 0.0289(5) Uani 1 1 d . .
N2 N 1.1680(3) 0.1652(2) 0.57390(17) 0.0555(7) Uani 1 1 d . .
H2 H 1.2559 0.1694 0.5884 0.067 Uiso 1 1 calc R .
C2 C 1.0250(2) 0.35245(17) 0.91692(14) 0.0289(5) Uani 1 1 d . .
H2A H 1.0874 0.3457 0.8848 0.035 Uiso 1 1 calc R .
C3 C 1.0743(2) 0.38308(18) 1.00411(14) 0.0295(5) Uani 1 1 d . .
C15 C 0.4732(2) 0.12654(17) 0.39375(15) 0.0302(5) Uani 1 1 d . .
H15 H 0.4786 0.0930 0.4380 0.036 Uiso 1 1 calc R .
C14 C 0.3790(2) 0.07956(17) 0.31620(14) 0.0292(5) Uani 1 1 d . .
C10 C 0.5592(2) 0.22277(18) 0.40594(14) 0.0298(5) Uani 1 1 d . .
C7 C 0.8260(3) 0.29389(19) 0.78511(15) 0.0358(6) Uani 1 1 d . .
C8 C 1.2268(3) 0.40364(19) 1.04810(16) 0.0338(6) Uani 1 1 d . .
C13 C 0.3722(3) 0.12988(19) 0.25018(15) 0.0333(6) Uani 1 1 d . .
H13 H 0.3095 0.0987 0.1980 0.040 Uiso 1 1 calc R .
C5 C 0.8385(2) 0.37508(18) 1.01276(14) 0.0303(5) Uani 1 1 d . .
C16 C 0.6688(3) 0.27238(19) 0.48776(15) 0.0333(6) Uani 1 1 d . .
N6 N 1.2193(3) 0.49836(19) 0.67885(16) 0.0560(7) Uani 1 1 d . .
H6A H 1.2774 0.5296 0.7265 0.067 Uiso 1 1 calc R .
C9 C 0.7390(3) 0.3904(2) 1.06391(15) 0.0359(6) Uani 1 1 d . .
C18 C 0.2853(3) -0.02489(18) 0.30384(15) 0.0330(6) Uani 1 1 d . .
C12 C 0.4580(3) 0.22595(18) 0.26129(14) 0.0321(5) Uani 1 1 d . .
N7 N 0.1028(3) 0.1568(2) 0.02905(17) 0.0629(8) Uani 1 1 d . .
H7 H 0.1922 0.1732 0.0513 0.075 Uiso 1 1 calc R .
C11 C 0.5510(3) 0.27224(18) 0.33973(15) 0.0339(6) Uani 1 1 d . .
H11 H 0.6082 0.3370 0.3477 0.041 Uiso 1 1 calc R .
C6 C 0.7908(3) 0.34368(18) 0.92605(15) 0.0322(5) Uani 1 1 d . .
H6 H 0.6957 0.3302 0.8997 0.039 Uiso 1 1 calc R .
C17 C 0.4527(3) 0.2788(2) 0.18948(16) 0.0374(6) Uani 1 1 d . .
C24 C 0.9471(3) 0.13368(18) 0.50106(16) 0.0363(6) Uani 1 1 d . .
N5 N 1.0148(3) 0.5212(2) 0.70790(17) 0.0651(8) Uani 1 1 d . .
H5A H 1.0607 0.5559 0.7571 0.078 Uiso 1 1 calc R .
H5B H 0.9251 0.5099 0.6909 0.078 Uiso 1 1 calc R .
C26 C 1.0816(3) 0.4853(2) 0.65861(18) 0.0460(7) Uani 1 1 d . .
C25 C 1.0773(3) 0.1254(2) 0.4953(2) 0.0476(7) Uani 1 1 d . .
N3 N 1.1519(3) 0.2372(2) 0.70595(17) 0.0653(8) Uani 1 1 d . .
H3A H 1.1003 0.2546 0.7359 0.078 Uiso 1 1 calc R .
H3B H 1.2396 0.2461 0.7285 0.078 Uiso 1 1 calc R .
C31 C 1.1301(4) 0.4124(2) 0.5479(2) 0.0509(7) Uani 1 1 d . .
C19 C 1.0954(3) 0.1962(2) 0.62380(18) 0.0428(6) Uani 1 1 d . .
C23 C 0.8322(3) 0.0993(2) 0.43235(18) 0.0514(7) Uani 1 1 d . .
H23 H 0.7442 0.1036 0.4359 0.062 Uiso 1 1 calc R .
N8 N -0.0993(3) 0.1043(2) -0.0644(2) 0.0776(10) Uani 1 1 d . .
H8 H -0.1617 0.0818 -0.1120 0.093 Uiso 1 1 calc R .
N9 N 0.1024(4) 0.1201(2) -0.1141(2) 0.0871(10) Uani 1 1 d . .
H9A H 0.0535 0.1003 -0.1657 0.105 Uiso 1 1 calc R .
H9B H 0.1929 0.1359 -0.1021 0.105 Uiso 1 1 calc R .
C32 C 1.2544(3) 0.4540(2) 0.6116(2) 0.0573(8) Uani 1 1 d . .
C33 C 0.0391(4) 0.1264(2) -0.0538(2) 0.0606(9) Uani 1 1 d . .
C20 C 1.0970(4) 0.0831(3) 0.4206(2) 0.0684(10) Uani 1 1 d . .
H20 H 1.1842 0.0772 0.4172 0.082 Uiso 1 1 calc R .
C30 C 1.1279(5) 0.3627(3) 0.4706(3) 0.0756(11) Uani 1 1 d . .
H30 H 1.0448 0.3349 0.4279 0.091 Uiso 1 1 calc R .
C21 C 0.9827(5) 0.0507(3) 0.3524(2) 0.0771(12) Uani 1 1 d . .
H21 H 0.9926 0.0228 0.3012 0.093 Uiso 1 1 calc R .
C22 C 0.8522(5) 0.0581(3) 0.3575(2) 0.0700(10) Uani 1 1 d . .
H22 H 0.7765 0.0351 0.3098 0.084 Uiso 1 1 calc R .
C38 C 0.0027(5) 0.1575(3) 0.0727(3) 0.0768(11) Uani 1 1 d . .
C27 C 1.3824(5) 0.4489(3) 0.5999(4) 0.0899(14) Uani 1 1 d . .
H27 H 1.4661 0.4777 0.6420 0.108 Uiso 1 1 calc R .
C01O C -0.1272(5) 0.1225(3) 0.0114(3) 0.0827(12) Uani 1 1 d . .
C29 C 1.2567(8) 0.3567(3) 0.4602(4) 0.1050(18) Uani 1 1 d . .
H29 H 1.2610 0.3232 0.4096 0.126 Uiso 1 1 calc R .
C28 C 1.3798(6) 0.4003(4) 0.5248(5) 0.1096(19) Uani 1 1 d . .
H28 H 1.4644 0.3954 0.5153 0.132 Uiso 1 1 calc R .
C37 C 0.0153(8) 0.1875(4) 0.1566(3) 0.1158(18) Uani 1 1 d . .
H37 H 0.1027 0.2099 0.1960 0.139 Uiso 1 1 calc R .
C34 C -0.2520(7) 0.1169(5) 0.0325(6) 0.135(2) Uani 1 1 d . .
H34 H -0.3391 0.0941 -0.0071 0.162 Uiso 1 1 calc R .
C36 C -0.1075(15) 0.1830(7) 0.1797(6) 0.179(4) Uani 1 1 d . .
H36 H -0.1045 0.2030 0.2358 0.215 Uiso 1 1 calc R .
C35 C -0.2376(11) 0.1481(7) 0.1183(9) 0.177(4) Uani 1 1 d . U
H35 H -0.3191 0.1457 0.1357 0.212 Uiso 1 1 calc R .
O5W O 1.4297(3) 0.1382(2) 0.6100(2) 0.1063(10) Uani 1 1 d . .
H5WA H 1.4515 0.1079 0.6490 0.159 Uiso 1 1 d G .
H5WB H 1.4923 0.1472 0.5828 0.159 Uiso 1 1 d G .
O2W O 0.7242(3) 0.4829(3) 0.7108(2) 0.1199(12) Uani 1 1 d G .
H2WA H 0.7475 0.5453 0.7165 0.180 Uiso 1 1 d G .
H2WB H 0.7204 0.4574 0.6609 0.180 Uiso 1 1 d G .
O4W O 0.4024(4) 0.1795(3) -0.0764(3) 0.1405(16) Uani 1 1 d . .
H4WA H 0.4647 0.2329 -0.0487 0.211 Uiso 1 1 d G .
H4WB H 0.4412 0.1438 -0.1016 0.211 Uiso 1 1 d G .
O3W O 0.5398(5) 0.6922(6) 0.2299(5) 0.247(4) Uani 1 1 d . U
H3WA H 0.4688 0.6579 0.2435 0.370 Uiso 1 1 d G .
H3WB H 0.5343 0.7499 0.2291 0.370 Uiso 1 1 d G .
O6W O 1.5299(9) 0.0935(4) 0.8171(6) 0.242(4) Uani 1 1 d . U
H6WA H 1.5806 0.0713 0.7902 0.364 Uiso 1 1 d G .
H6WB H 1.4539 0.0480 0.8129 0.364 Uiso 1 1 d G .
O7W O -0.409(6) -0.051(4) -0.063(3) 0.73(2) Uani 1 1 d . U
H7WA H -0.3299 -0.0109 -0.0345 1.094 Uiso 1 1 d G .
H7WB H -0.4696 -0.0523 -0.0342 1.094 Uiso 1 1 d G .

loop_
_atom_site_aniso_label
_atom_site_aniso_U_11
_atom_site_aniso_U_22
_atom_site_aniso_U_33
_atom_site_aniso_U_23
_atom_site_aniso_U_13
_atom_site_aniso_U_12
Zn1 0.02235(14) 0.03066(16) 0.02101(14) 0.00238(11) 0.00157(11) 0.00450(11)
Zn2 0.02570(15) 0.04615(18) 0.02191(15) 0.01122(12) 0.00409(11) 0.01248(13)
O1 0.0347(10) 0.0409(10) 0.0248(8) -0.0021(7) 0.0058(7) 0.0059(8)
O3 0.0227(8) 0.0555(11) 0.0385(10) 0.0187(8) 0.0093(8) 0.0151(8)
O7 0.0304(9) 0.0527(11) 0.0281(9) 0.0130(8) -0.0026(7) 0.0107(8)
O9 0.0306(9) 0.0458(11) 0.0347(10) 0.0204(8) 0.0022(8) 0.0036(8)
O12 0.0397(10) 0.0349(10) 0.0344(10) 0.0097(8) 0.0059(8) 0.0011(8)
O6 0.0245(9) 0.0618(12) 0.0326(9) 0.0017(8) 0.0056(7) 0.0145(9)
O1W 0.0621(14) 0.0460(12) 0.0547(12) 0.0140(9) 0.0313(11) 0.0122(10)
O10 0.0554(13) 0.0632(13) 0.0295(10) 0.0170(9) -0.0055(9) 0.0021(11)
O4 0.0330(10) 0.0969(17) 0.0330(11) 0.0068(10) -0.0024(8) 0.0224(11)
O11 0.0499(12) 0.0431(11) 0.0459(12) 0.0071(9) -0.0158(10) -0.0071(9)
O2 0.0322(11) 0.120(2) 0.0356(11) -0.0224(12) -0.0061(9) 0.0213(12)
O5 0.0368(11) 0.132(2) 0.0285(11) -0.0085(12) 0.0072(9) 0.0242(13)
O8 0.0534(13) 0.0473(12) 0.0509(12) 0.0149(10) -0.0213(10) -0.0146(10)
N1 0.0296(11) 0.0407(12) 0.0342(11) 0.0047(9) 0.0081(9) 0.0116(10)
N4 0.0402(13) 0.0480(14) 0.0402(13) 0.0051(11) -0.0090(11) -0.0035(11)
C4 0.0260(12) 0.0429(14) 0.0219(12) 0.0027(10) 0.0022(10) 0.0096(11)
C1 0.0277(12) 0.0332(13) 0.0225(12) 0.0003(10) 0.0020(10) 0.0103(10)
N2 0.0345(13) 0.0729(18) 0.0667(17) 0.0127(14) 0.0210(13) 0.0233(13)
C2 0.0264(12) 0.0344(13) 0.0272(12) 0.0043(10) 0.0079(10) 0.0117(10)
C3 0.0251(12) 0.0353(13) 0.0267(12) 0.0076(10) 0.0030(10) 0.0096(10)
C15 0.0284(12) 0.0343(13) 0.0259(12) 0.0123(10) 0.0034(10) 0.0065(11)
C14 0.0252(12) 0.0309(13) 0.0265(12) 0.0058(10) 0.0038(10) 0.0031(10)
C10 0.0248(12) 0.0342(13) 0.0255(12) 0.0075(10) 0.0001(10) 0.0057(10)
C7 0.0323(14) 0.0396(15) 0.0294(13) -0.0020(11) 0.0013(11) 0.0109(11)
C8 0.0222(12) 0.0450(15) 0.0340(14) 0.0131(11) 0.0028(11) 0.0112(11)
C13 0.0295(13) 0.0395(14) 0.0220(12) 0.0050(10) -0.0018(10) 0.0038(11)
C5 0.0260(12) 0.0377(14) 0.0268(12) 0.0045(10) 0.0063(10) 0.0106(11)
C16 0.0286(13) 0.0360(14) 0.0282(13) 0.0042(11) -0.0038(10) 0.0086(11)
N6 0.0441(15) 0.0510(15) 0.0483(15) 0.0057(12) -0.0155(12) -0.0012(12)
C9 0.0265(13) 0.0496(16) 0.0298(14) 0.0037(11) 0.0071(11) 0.0109(12)
C18 0.0279(13) 0.0341(14) 0.0320(13) 0.0036(11) 0.0058(11) 0.0047(11)
C12 0.0274(12) 0.0382(14) 0.0264(12) 0.0128(10) 0.0024(10) 0.0041(11)
N7 0.0555(17) 0.0594(17) 0.0518(16) 0.0089(13) -0.0149(14) 0.0062(14)
C11 0.0267(12) 0.0325(13) 0.0321(13) 0.0092(10) -0.0023(10) -0.0009(10)
C6 0.0212(12) 0.0397(14) 0.0306(13) 0.0011(11) 0.0019(10) 0.0076(10)
C17 0.0263(13) 0.0510(17) 0.0319(14) 0.0173(12) 0.0029(11) 0.0070(12)
C24 0.0435(15) 0.0348(14) 0.0378(14) 0.0094(11) 0.0188(12) 0.0162(12)
N5 0.0580(17) 0.077(2) 0.0429(15) 0.0008(14) -0.0014(13) 0.0103(15)
C26 0.0416(16) 0.0422(16) 0.0367(15) 0.0080(13) -0.0072(13) -0.0019(13)
C25 0.0516(18) 0.0459(17) 0.0558(18) 0.0138(14) 0.0283(15) 0.0196(14)
N3 0.0322(13) 0.103(2) 0.0509(16) -0.0030(15) -0.0022(12) 0.0234(14)
C31 0.0576(19) 0.0354(16) 0.0533(18) 0.0113(13) 0.0141(16) 0.0033(14)
C19 0.0322(14) 0.0516(17) 0.0465(16) 0.0092(13) 0.0126(13) 0.0147(13)
C23 0.0547(19) 0.0566(19) 0.0425(16) 0.0004(14) 0.0111(14) 0.0221(15)
N8 0.058(2) 0.065(2) 0.079(2) 0.0226(17) -0.0210(17) -0.0028(15)
N9 0.100(3) 0.089(3) 0.058(2) 0.0017(17) 0.0021(19) 0.026(2)
C32 0.0424(18) 0.0418(17) 0.080(2) 0.0215(16) 0.0068(16) 0.0030(14)
C33 0.059(2) 0.0412(18) 0.061(2) 0.0095(15) -0.0158(18) 0.0056(15)
C20 0.078(3) 0.071(2) 0.075(3) 0.0082(19) 0.050(2) 0.033(2)
C30 0.100(3) 0.053(2) 0.067(2) 0.0113(18) 0.026(2) 0.010(2)
C21 0.109(3) 0.078(3) 0.058(2) 0.0028(19) 0.044(2) 0.038(2)
C22 0.091(3) 0.075(2) 0.0400(18) -0.0054(16) 0.0129(18) 0.031(2)
C38 0.093(3) 0.068(2) 0.070(3) 0.034(2) 0.015(2) 0.023(2)
C27 0.064(3) 0.066(3) 0.138(4) 0.022(3) 0.030(3) 0.015(2)
C01O 0.063(3) 0.076(3) 0.112(4) 0.054(3) 0.018(3) 0.014(2)
C29 0.152(5) 0.067(3) 0.119(4) 0.023(3) 0.087(4) 0.031(3)
C28 0.091(4) 0.081(3) 0.185(6) 0.047(4) 0.077(4) 0.033(3)
C37 0.165(6) 0.129(5) 0.081(3) 0.055(3) 0.043(4) 0.066(4)
C34 0.099(4) 0.146(6) 0.189(7) 0.101(5) 0.058(5) 0.040(4)
C36 0.264(12) 0.217(9) 0.164(8) 0.122(7) 0.140(9) 0.144(9)
C35 0.166(8) 0.208(9) 0.253(12) 0.153(10) 0.134(9) 0.102(8)
O5W 0.0468(15) 0.158(3) 0.124(3) 0.038(2) 0.0263(16) 0.0417(18)
O2W 0.097(2) 0.166(3) 0.088(2) 0.013(2) 0.0196(18) 0.036(2)
O4W 0.100(3) 0.138(3) 0.144(3) -0.063(3) 0.033(2) 0.013(2)
O3W 0.083(3) 0.315(7) 0.257(6) -0.183(6) -0.048(3) 0.106(4)
O6W 0.240(7) 0.159(5) 0.331(9) -0.040(5) 0.188(7) 0.019(5)
O7W 0.73(4) 0.66(4) 0.74(4) 0.00(3) 0.20(3) 0.16(3)

loop_
_atom_type_symbol
_atom_type_description
_atom_type_scat_dispersion_real
_atom_type_scat_dispersion_imag
_atom_type_scat_source
C C 0.0033 0.0016 'International Tables Vol C Tables 4.2.6.8 and 6.1.1.4'
H H 0.0000 0.0000 'International Tables Vol C Tables 4.2.6.8 and 6.1.1.4'
N N 0.0061 0.0033 'International Tables Vol C Tables 4.2.6.8 and 6.1.1.4'
O O 0.0106 0.0060 'International Tables Vol C Tables 4.2.6.8 and 6.1.1.4'
Zn Zn 0.2839 1.4301 'International Tables Vol C Tables 4.2.6.8 and 6.1.1.4'

loop_
_geom_angle_atom_site_label_1
_geom_angle_atom_site_label_2
_geom_angle_atom_site_label_3
_geom_angle
_geom_angle_site_symmetry_1
_geom_angle_site_symmetry_3
O1 Zn1 N1 102.75(8) . .
O7 Zn1 O1 124.77(8) . .
O7 Zn1 O12 95.00(8) . 2_656
O7 Zn1 N1 110.25(8) . .
O12 Zn1 O1 116.60(7) 2_656 .
O12 Zn1 N1 106.56(8) 2_656 .
O3 Zn2 O1W 108.54(8) 1_454 .
O9 Zn2 O3 129.61(7) . 1_454
O9 Zn2 O6 113.39(8) . 1_554
O9 Zn2 O1W 101.85(8) . .
O6 Zn2 O3 100.21(7) 1_554 1_454
O6 Zn2 O1W 99.54(8) 1_554 .
C7 O1 Zn1 108.69(15) . .
C8 O3 Zn2 102.07(15) . 1_656
C16 O7 Zn1 133.88(16) . .
C17 O9 Zn2 105.02(15) . .
C18 O12 Zn1 122.81(16) . 2_656
C9 O6 Zn2 113.84(15) . 1_556
Zn2 O1W H1WA 112.4 . .
Zn2 O1W H1WB 111.8 . .
H1WA O1W H1WB 106.7 . .
C24 N1 Zn1 126.57(17) . .
C19 N1 Zn1 127.41(18) . .
C19 N1 C24 105.6(2) . .
C26 N4 H4A 125.4 . .
C26 N4 C31 109.1(3) . .
C31 N4 H4A 125.4 . .
C3 C4 H4 119.4 . .
C3 C4 C5 121.1(2) . .
C5 C4 H4 119.4 . .
C2 C1 C7 121.0(2) . .
C6 C1 C2 119.7(2) . .
C6 C1 C7 119.2(2) . .
C25 N2 H2 126.1 . .
C19 N2 H2 126.1 . .
C19 N2 C25 107.8(2) . .
C1 C2 H2A 120.0 . .
C1 C2 C3 120.0(2) . .
C3 C2 H2A 120.0 . .
C4 C3 C2 119.4(2) . .
C4 C3 C8 119.4(2) . .
C2 C3 C8 121.2(2) . .
C14 C15 H15 119.6 . .
C10 C15 H15 119.6 . .
C10 C15 C14 120.8(2) . .
C15 C14 C13 119.3(2) . .
C15 C14 C18 120.3(2) . .
C13 C14 C18 120.4(2) . .
C15 C10 C16 121.4(2) . .
C11 C10 C15 119.4(2) . .
C11 C10 C16 119.1(2) . .
O1 C7 C1 118.2(2) . .
O2 C7 O1 121.9(2) . .
O2 C7 C1 119.9(2) . .
O3 C8 C3 118.3(2) . .
O4 C8 O3 121.1(2) . .
O4 C8 C3 120.6(2) . .
C14 C13 H13 119.7 . .
C12 C13 C14 120.6(2) . .
C12 C13 H13 119.7 . .
C4 C5 C9 120.6(2) . .
C4 C5 C6 118.7(2) . .
C6 C5 C9 120.6(2) . .
O7 C16 C10 115.8(2) . .
O8 C16 O7 125.5(2) . .
O8 C16 C10 118.6(2) . .
C26 N6 H6A 125.4 . .
C26 N6 C32 109.2(2) . .
C32 N6 H6A 125.4 . .
O6 C9 C5 116.9(2) . .
O5 C9 O6 123.2(2) . .
O5 C9 C5 119.9(2) . .
O12 C18 C14 115.3(2) . .
O11 C18 O12 124.7(2) . .
O11 C18 C14 120.0(2) . .
C13 C12 C11 119.3(2) . .
C13 C12 C17 120.3(2) . .
C11 C12 C17 120.4(2) . .
C33 N7 H7 125.3 . .
C33 N7 C38 109.4(3) . .
C38 N7 H7 125.3 . .
C10 C11 C12 120.6(2) . .
C10 C11 H11 119.7 . .
C12 C11 H11 119.7 . .
C1 C6 C5 121.0(2) . .
C1 C6 H6 119.5 . .
C5 C6 H6 119.5 . .
O9 C17 C12 118.0(2) . .
O10 C17 O9 122.0(2) . .
O10 C17 C12 120.0(2) . .
C25 C24 N1 108.2(2) . .
C23 C24 N1 131.1(2) . .
C23 C24 C25 120.6(3) . .
H5A N5 H5B 120.0 . .
C26 N5 H5A 120.0 . .
C26 N5 H5B 120.0 . .
N6 C26 N4 108.8(3) . .
N5 C26 N4 126.6(3) . .
N5 C26 N6 124.6(3) . .
N2 C25 C24 106.2(2) . .
N2 C25 C20 131.9(3) . .
C20 C25 C24 121.9(3) . .
H3A N3 H3B 120.0 . .
C19 N3 H3A 120.0 . .
C19 N3 H3B 120.0 . .
N4 C31 C32 106.2(3) . .
N4 C31 C30 131.9(3) . .
C30 C31 C32 121.9(4) . .
N1 C19 N2 112.2(2) . .
N1 C19 N3 124.4(2) . .
N2 C19 N3 123.3(3) . .
C24 C23 H23 121.3 . .
C24 C23 C22 117.5(3) . .
C22 C23 H23 121.2 . .
C33 N8 H8 125.2 . .
C33 N8 C01O 109.5(3) . .
C01O N8 H8 125.3 . .
H9A N9 H9B 120.0 . .
C33 N9 H9A 120.0 . .
C33 N9 H9B 120.0 . .
N6 C32 C31 106.7(3) . .
N6 C32 C27 131.9(4) . .
C27 C32 C31 121.4(4) . .
N8 C33 N7 108.5(4) . .
N9 C33 N7 126.0(4) . .
N9 C33 N8 125.5(3) . .
C25 C20 H20 121.5 . .
C21 C20 C25 117.0(3) . .
C21 C20 H20 121.5 . .
C31 C30 H30 121.9 . .
C31 C30 C29 116.1(4) . .
C29 C30 H30 122.0 . .
C20 C21 H21 119.2 . .
C20 C21 C22 121.7(3) . .
C22 C21 H21 119.2 . .
C23 C22 H22 119.3 . .
C21 C22 C23 121.3(4) . .
C21 C22 H22 119.3 . .
N7 C38 C01O 105.2(4) . .
C37 C38 N7 131.3(5) . .
C37 C38 C01O 123.4(5) . .
C32 C27 H27 121.7 . .
C28 C27 C32 116.6(5) . .
C28 C27 H27 121.7 . .
N8 C01O C38 107.3(4) . .
N8 C01O C34 131.4(5) . .
C34 C01O C38 121.2(6) . .
C30 C29 H29 119.6 . .
C30 C29 C28 120.8(5) . .
C28 C29 H29 119.6 . .
C27 C28 C29 123.3(5) . .
C27 C28 H28 118.4 . .
C29 C28 H28 118.4 . .
C38 C37 H37 121.7 . .
C38 C37 C36 116.8(7) . .
C36 C37 H37 121.5 . .
C01O C34 H34 122.5 . .
C01O C34 C35 114.8(7) . .
C35 C34 H34 122.7 . .
C37 C36 H36 120.2 . .
C37 C36 C35 119.8(8) . .
C35 C36 H36 120.0 . .
C34 C35 C36 124.0(8) . .
C34 C35 H35 117.9 . .
C36 C35 H35 118.1 . .
H5WA O5W H5WB 109.5 . .
H2WA O2W H2WB 109.4 . .
H4WA O4W H4WB 109.5 . .
H3WA O3W H3WB 109.5 . .
H6WA O6W H6WB 109.5 . .
H7WA O7W H7WB 109.5 . .

loop_
_geom_bond_atom_site_label_1
_geom_bond_atom_site_label_2
_geom_bond_distance
_geom_bond_site_symmetry_2
Zn1 O1 1.9759(16) .
Zn1 O7 1.9512(16) .
Zn1 O12 1.9668(17) 2_656
Zn1 N1 1.979(2) .
Zn2 O3 2.0211(17) 1_454
Zn2 O9 1.9767(16) .
Zn2 O6 1.9855(17) 1_554
Zn2 O1W 2.025(2) .
O1 C7 1.263(3) .
O3 Zn2 2.0211(17) 1_656
O3 C8 1.283(3) .
O7 C16 1.273(3) .
O9 C17 1.264(3) .
O12 Zn1 1.9669(17) 2_656
O12 C18 1.266(3) .
O6 Zn2 1.9856(17) 1_556
O6 C9 1.282(3) .
O1W H1WA 0.8939 .
O1W H1WB 0.8926 .
O10 C17 1.243(3) .
O4 C8 1.228(3) .
O11 C18 1.232(3) .
O2 C7 1.237(3) .
O5 C9 1.221(3) .
O8 C16 1.223(3) .
N1 C24 1.398(3) .
N1 C19 1.325(3) .
N4 H4A 0.8600 .
N4 C26 1.342(4) .
N4 C31 1.375(4) .
C4 H4 0.9300 .
C4 C3 1.385(3) .
C4 C5 1.387(3) .
C1 C2 1.387(3) .
C1 C7 1.497(3) .
C1 C6 1.384(3) .
N2 H2 0.8600 .
N2 C25 1.374(4) .
N2 C19 1.335(4) .
C2 H2A 0.9300 .
C2 C3 1.394(3) .
C3 C8 1.499(3) .
C15 H15 0.9300 .
C15 C14 1.388(3) .
C15 C10 1.384(3) .
C14 C13 1.389(3) .
C14 C18 1.505(3) .
C10 C16 1.505(3) .
C10 C11 1.384(3) .
C13 H13 0.9300 .
C13 C12 1.384(3) .
C5 C9 1.498(3) .
C5 C6 1.387(3) .
N6 H6A 0.8600 .
N6 C26 1.326(4) .
N6 C32 1.376(4) .
C12 C11 1.393(3) .
C12 C17 1.493(3) .
N7 H7 0.8600 .
N7 C33 1.345(4) .
N7 C38 1.374(5) .
C11 H11 0.9300 .
C6 H6 0.9300 .
C24 C25 1.388(4) .
C24 C23 1.372(4) .
N5 H5A 0.8600 .
N5 H5B 0.8600 .
N5 C26 1.313(4) .
C25 C20 1.388(4) .
N3 H3A 0.8600 .
N3 H3B 0.8600 .
N3 C19 1.345(4) .
C31 C32 1.390(5) .
C31 C30 1.378(5) .
C23 H23 0.9300 .
C23 C22 1.386(4) .
N8 H8 0.8600 .
N8 C33 1.327(5) .
N8 C01O 1.357(6) .
N9 H9A 0.8600 .
N9 H9B 0.8600 .
N9 C33 1.308(5) .
C32 C27 1.381(6) .
C20 H20 0.9300 .
C20 C21 1.363(6) .
C30 H30 0.9300 .
C30 C29 1.386(7) .
C21 H21 0.9300 .
C21 C22 1.384(6) .
C22 H22 0.9300 .
C38 C01O 1.403(6) .
C38 C37 1.372(7) .
C27 H27 0.9300 .
C27 C28 1.339(7) .
C01O C34 1.376(8) .
C29 H29 0.9300 .
C29 C28 1.391(8) .
C28 H28 0.9300 .
C37 H37 0.9300 .
C37 C36 1.374(11) .
C34 H34 0.9300 .
C34 C35 1.399(12) .
C36 H36 0.9300 .
C36 C35 1.406(13) .
C35 H35 0.9300 .
O5W H5WA 0.8498 .
O5W H5WB 0.8499 .
O2W H2WA 0.8504 .
O2W H2WB 0.8497 .
O4W H4WA 0.8500 .
O4W H4WB 0.8499 .
O3W H3WA 0.8501 .
O3W H3WB 0.8501 .
O6W H6WA 0.8500 .
O6W H6WB 0.8499 .
O7W H7WA 0.8495 .
O7W H7WB 0.8501 .

loop_
_geom_torsion_atom_site_label_1
_geom_torsion_atom_site_label_2
_geom_torsion_atom_site_label_3
_geom_torsion_atom_site_label_4
_geom_torsion
_geom_torsion_site_symmetry_1
Zn1 O1 C7 O2 -15.4(3) .
Zn1 O1 C7 C1 162.57(18) .
Zn1 O7 C16 O8 -41.9(4) .
Zn1 O7 C16 C10 136.9(2) .
Zn1 O12 C18 O11 -4.9(4) 2_656
Zn1 O12 C18 C14 174.02(15) 2_656
Zn1 N1 C24 C25 -173.54(18) .
Zn1 N1 C24 C23 6.5(4) .
Zn1 N1 C19 N2 173.24(19) .
Zn1 N1 C19 N3 -5.2(4) .
Zn2 O3 C8 O4 4.4(3) 1_656
Zn2 O3 C8 C3 -173.49(18) 1_656
Zn2 O9 C17 O10 -0.7(3) .
Zn2 O9 C17 C12 178.38(18) .
Zn2 O6 C9 O5 6.9(4) 1_556
Zn2 O6 C9 C5 -172.26(17) 1_556
N1 C24 C25 N2 0.6(3) .
N1 C24 C25 C20 -179.6(3) .
N1 C24 C23 C22 178.9(3) .
N4 C31 C32 N6 -0.1(3) .
N4 C31 C32 C27 -178.2(3) .
N4 C31 C30 C29 179.1(3) .
C4 C3 C8 O3 173.9(2) .
C4 C3 C8 O4 -4.0(4) .
C4 C5 C9 O6 -179.3(2) .
C4 C5 C9 O5 1.4(4) .
C4 C5 C6 C1 0.0(4) .
C1 C2 C3 C4 -1.3(4) .
C1 C2 C3 C8 178.7(2) .
N2 C25 C20 C21 -179.6(4) .
C2 C1 C7 O1 -5.6(4) .
C2 C1 C7 O2 172.5(3) .
C2 C1 C6 C5 -0.3(4) .
C2 C3 C8 O3 -6.1(4) .
C2 C3 C8 O4 176.0(2) .
C3 C4 C5 C9 -178.4(2) .
C3 C4 C5 C6 -0.3(4) .
C15 C14 C13 C12 -0.2(4) .
C15 C14 C18 O12 -7.7(3) .
C15 C14 C18 O11 171.2(3) .
C15 C10 C16 O7 -8.8(3) .
C15 C10 C16 O8 170.1(3) .
C15 C10 C11 C12 -0.4(4) .
C14 C15 C10 C16 -175.8(2) .
C14 C15 C10 C11 -0.2(4) .
C14 C13 C12 C11 -0.3(4) .
C14 C13 C12 C17 178.5(2) .
C10 C15 C14 C13 0.5(4) .
C10 C15 C14 C18 -179.6(2) .
C7 C1 C2 C3 -176.7(2) .
C7 C1 C6 C5 177.4(2) .
C13 C14 C18 O12 172.2(2) .
C13 C14 C18 O11 -8.9(4) .
C13 C12 C11 C10 0.6(4) .
C13 C12 C17 O9 171.8(2) .
C13 C12 C17 O10 -9.1(4) .
C5 C4 C3 C2 1.0(4) .
C5 C4 C3 C8 -179.0(2) .
C16 C10 C11 C12 175.3(2) .
N6 C32 C27 C28 -178.9(4) .
C9 C5 C6 C1 178.1(2) .
C18 C14 C13 C12 179.9(2) .
N7 C38 C01O N8 -0.8(4) .
N7 C38 C01O C34 -177.5(4) .
N7 C38 C37 C36 176.8(5) .
C11 C10 C16 O7 175.7(2) .
C11 C10 C16 O8 -5.4(4) .
C11 C12 C17 O9 -9.4(4) .
C11 C12 C17 O10 169.7(3) .
C6 C1 C2 C3 1.0(4) .
C6 C1 C7 O1 176.8(2) .
C6 C1 C7 O2 -5.2(4) .
C6 C5 C9 O6 2.6(4) .
C6 C5 C9 O5 -176.7(3) .
C17 C12 C11 C10 -178.2(2) .
C24 N1 C19 N2 0.4(3) .
C24 N1 C19 N3 -178.1(3) .
C24 C25 C20 C21 0.6(5) .
C24 C23 C22 C21 0.8(5) .
C26 N4 C31 C32 0.0(3) .
C26 N4 C31 C30 -179.2(3) .
C26 N6 C32 C31 0.1(3) .
C26 N6 C32 C27 178.0(4) .
C25 N2 C19 N1 0.0(3) .
C25 N2 C19 N3 178.5(3) .
C25 C24 C23 C22 -1.1(4) .
C25 C20 C21 C22 -0.9(6) .
C31 N4 C26 N6 0.0(3) .
C31 N4 C26 N5 177.6(3) .
C31 C32 C27 C28 -1.3(6) .
C31 C30 C29 C28 -0.9(6) .
C19 N1 C24 C25 -0.6(3) .
C19 N1 C24 C23 179.4(3) .
C19 N2 C25 C24 -0.4(3) .
C19 N2 C25 C20 179.8(3) .
C23 C24 C25 N2 -179.4(3) .
C23 C24 C25 C20 0.4(4) .
N8 C01O C34 C35 -175.9(5) .
C32 N6 C26 N4 -0.1(3) .
C32 N6 C26 N5 -177.7(3) .
C32 C31 C30 C29 0.0(5) .
C32 C27 C28 C29 0.4(7) .
C33 N7 C38 C01O 1.8(4) .
C33 N7 C38 C37 -175.9(4) .
C33 N8 C01O C38 -0.5(4) .
C33 N8 C01O C34 175.8(5) .
C20 C21 C22 C23 0.2(6) .
C30 C31 C32 N6 179.2(3) .
C30 C31 C32 C27 1.1(5) .
C30 C29 C28 C27 0.7(8) .
C38 N7 C33 N8 -2.1(4) .
C38 N7 C33 N9 177.4(3) .
C38 C01O C34 C35 -0.1(8) .
C38 C37 C36 C35 0.4(10) .
C01O N8 C33 N7 1.6(4) .
C01O N8 C33 N9 -178.0(4) .
C01O C38 C37 C36 -0.5(8) .
C01O C34 C35 C36 0.0(11) .
C37 C38 C01O N8 177.1(4) .
C37 C38 C01O C34 0.4(7) .
C37 C36 C35 C34 -0.2(13) .
